data_9008268
loop_
_publ_author_name
'Toraya, H.'
'Iwai, S.'
'Marumo, F.'
'Hirao, M.'

_publ_section_title
;
 The crystal structure of taeniolite, KLiMg2Si4O10F2
 Note: this is the 1M polytype
;
_journal_name_full 'Zeitschrift fur Kristallographie'
_journal_page_first 73
_journal_page_last 83
_journal_volume 146
_journal_year 1977
_chemical_compound_source Synthetic
_chemical_formula_sum 'F2 K0.967 Li0.966 Mg2.034 O10 Si4'
_chemical_name_mineral Tainiolite
_space_group_IT_number 12
_symmetry_space_group_name_Hall '-C 2y'
_symmetry_space_group_name_H-M 'C 1 2/m 1'
_cell_angle_alpha 90
_cell_angle_beta 99.86
_cell_angle_gamma 90
_cell_length_a 5.231
_cell_length_b 9.065
_cell_length_c 10.140
_cell_formula_units_Z 2
_cell_volume 473.727
_database_code_amcsd 0010797
_exptl_crystal_density_diffrn 2.834
_cod_original_formula_sum 'K.967 (Mg2.034 Li.966) Si4 O10 F2'
_cod_database_code 9008268

loop_
_space_group_symop_operation_xyz
x,y,z
1/2+x,1/2+y,z
x,-y,z
1/2+x,1/2-y,z
-x,y,-z
1/2-x,1/2+y,-z
-x,-y,-z
1/2-x,1/2-y,-z

loop_
_atom_site_aniso_label
_atom_site_aniso_U_11
_atom_site_aniso_U_22
_atom_site_aniso_U_33
_atom_site_aniso_U_12
_atom_site_aniso_U_13
_atom_site_aniso_U_23
K 0.02409 0.02385 0.02285 0.00000 0.00417 0.00000
Mg1 0.00848 0.00704 0.00794 0.00000 0.00256 0.00000
Li1 0.00848 0.00704 0.00794 0.00000 0.00256 0.00000
Mg2 0.00754 0.00778 0.00784 0.00000 0.00117 0.00000
Li2 0.00754 0.00778 0.00784 0.00000 0.00117 0.00000
Si 0.00552 0.00545 0.00566 0.00000 0.00123 -0.00005
O1 0.01547 0.00599 0.00854 0.00000 0.00123 0.00000
O2 0.00888 0.01270 0.00814 -0.00433 0.00183 -0.00041
O3 0.00861 0.00816 0.00587 -0.00021 0.00130 0.00000
F 0.01211 0.01195 0.01143 0.00000 0.00240 0.00000

loop_
_atom_site_label
_atom_site_fract_x
_atom_site_fract_y
_atom_site_fract_z
_atom_site_occupancy
K 0.00000 0.50000 0.00000 0.96700
Mg1 0.00000 0.00000 0.50000 0.70800
Li1 0.00000 0.00000 0.50000 0.29200
Mg2 0.00000 0.33442 0.50000 0.66300
Li2 0.00000 0.33442 0.50000 0.33700
Si 0.07573 0.16666 0.22829 1.00000
O1 0.04940 0.00000 0.16500 1.00000
O2 0.30750 0.24730 0.16500 1.00000
O3 0.12840 0.16680 0.38710 1.00000
F 0.63330 0.00000 0.39670 1.00000

loop_
_cod_related_entry_id
_cod_related_entry_database
_cod_related_entry_code
1 AMCSD 0010797
